data_4064500
loop_
_publ_author_name
'Petz, Wolfgang'
'Neum\"uller, Bernhard'
'Klein, Susanne'
'Frenking, Gernot'

_publ_section_title
;
 Syntheses and Crystal Structures of [Hg{C(PPh3)2}2][Hg2I6] and
 [Cu{C(PPh3)2}2]I and Comparative Theoretical Study of Carbene Complexes
 [M(NHC)2] with Carbone Complexes [M{C(PH3)2}2] (M = Cu+, Ag+, Au+, Zn2+,
 Cd2+, Hg2+)
;
_journal_issue 12
_journal_name_full Organometallics
_journal_page_first 3330
_journal_paper_doi 10.1021/om200145c
_journal_volume 30
_journal_year 2011
_chemical_formula_moiety '[Hg{C(PPh~3~)~2}~2~][Hg~2~I~6~]^.^1.5THF'
_chemical_formula_sum 'C80 H72 Hg3 I6 O1.5 P4'
_chemical_formula_weight 2544.43
_chemical_name_systematic
;
 ?
;
_space_group_IT_number 2
_symmetry_cell_setting triclinic
_symmetry_space_group_name_Hall '-P 1'
_symmetry_space_group_name_H-M 'P -1'
_atom_sites_solution_hydrogens geom
_atom_sites_solution_primary direct
_atom_sites_solution_secondary difmap
_audit_creation_method SHELXL-97
_cell_angle_alpha 80.71(1)
_cell_angle_beta 81.86(1)
_cell_angle_gamma 65.41(1)
_cell_formula_units_Z 2
_cell_length_a 15.229(1)
_cell_length_b 17.046(1)
_cell_length_c 17.138(1)
_cell_measurement_reflns_used 20000
_cell_measurement_temperature 100(2)
_cell_measurement_theta_max 25.93
_cell_measurement_theta_min 1.48
_cell_volume 3978.6(5)
_computing_cell_refinement 'IPDS II (Stoe)'
_computing_data_collection 'IPDS II (Stoe)'
_computing_data_reduction 'IPDS II (Stoe)'
_computing_molecular_graphics 'SHELXTL-Plus (Sheldrick, 1990)'
_computing_publication_material 'WinGX (Farrugia, 1999)'
_computing_structure_refinement 'SHELXL-97 (Sheldrick, 1997)'
_computing_structure_solution
;
 SIR-92 (Altomare, Cascarano, Giacovazzo, Guagliardi, Burla, Polidori,
        Camalli, 1992)
;
_diffrn_ambient_temperature 100(2)
_diffrn_measured_fraction_theta_full 0.995
_diffrn_measured_fraction_theta_max 0.995
_diffrn_measurement_device_type 'IPDS II (Stoe)'
_diffrn_measurement_method 'IPDS II (Stoe)'
_diffrn_radiation_monochromator graphite
_diffrn_radiation_source 'fine-focus sealed tube'
_diffrn_radiation_type MoK\a
_diffrn_radiation_wavelength 0.71073
_diffrn_reflns_av_R_equivalents 0.0753
_diffrn_reflns_av_sigmaI/netI 0.1363
_diffrn_reflns_limit_h_max 18
_diffrn_reflns_limit_h_min -18
_diffrn_reflns_limit_k_max 20
_diffrn_reflns_limit_k_min -20
_diffrn_reflns_limit_l_max 21
_diffrn_reflns_limit_l_min -21
_diffrn_reflns_number 56430
_diffrn_reflns_theta_full 25.93
_diffrn_reflns_theta_max 25.93
_diffrn_reflns_theta_min 1.48
_diffrn_standards_decay_% 0
_exptl_absorpt_coefficient_mu 8.226
_exptl_absorpt_correction_T_max 1.0
_exptl_absorpt_correction_T_min 0.22
_exptl_absorpt_correction_type numerical
_exptl_crystal_colour 'pale yellow'
_exptl_crystal_density_diffrn 2.124
_exptl_crystal_density_method 'not measured'
_exptl_crystal_description prisms
_exptl_crystal_F_000 2364
_exptl_crystal_size_max 0.12
_exptl_crystal_size_mid 0.09
_exptl_crystal_size_min 0.03
_refine_diff_density_max 1.383
_refine_diff_density_min -0.809
_refine_diff_density_rms 0.129
_refine_ls_extinction_method none
_refine_ls_goodness_of_fit_ref 0.605
_refine_ls_hydrogen_treatment mixed
_refine_ls_matrix_type full
_refine_ls_number_parameters 860
_refine_ls_number_reflns 15439
_refine_ls_number_restraints 0
_refine_ls_restrained_S_all 0.605
_refine_ls_R_factor_all 0.0695
_refine_ls_R_factor_gt 0.0281
_refine_ls_shift/su_max 0.011
_refine_ls_shift/su_mean 0.001
_refine_ls_structure_factor_coef Fsqd
_refine_ls_weighting_details 'calc w=1/[\s^2^(Fo^2^)+(0.0000P)^2^+0.0000P] where P=(Fo^2^+2Fc^2^)/3'
_refine_ls_weighting_scheme calc
_refine_ls_wR_factor_gt 0.0385
_refine_ls_wR_factor_ref 0.0424
_reflns_number_gt 8819
_reflns_number_total 15439
_reflns_threshold_expression >2sigma(I)
_cod_data_source_file om200145c_si_004.cif
_cod_data_source_block pe137
_cod_original_cell_volume 3978.6(4)
_cod_original_sg_symbol_H-M P-1
_cod_original_formula_sum 'C80 H72 Hg3 I6 O1.50 P4'
_cod_database_code 4064500

loop_
_symmetry_equiv_pos_as_xyz
'x, y, z'
'-x, -y, -z'

loop_
_atom_site_label
_atom_site_type_symbol
_atom_site_fract_x
_atom_site_fract_y
_atom_site_fract_z
_atom_site_U_iso_or_equiv
_atom_site_adp_type
_atom_site_occupancy
_atom_site_symmetry_multiplicity
_atom_site_calc_flag
_atom_site_refinement_flags
Hg1 Hg 0.158403(17) 0.278075(17) 0.215333(16) 0.01573(6) Uani 1 1 d .
Hg2 Hg 0.61799(2) -0.28090(2) 0.301343(19) 0.02936(8) Uani 1 1 d .
Hg3 Hg 0.77614(2) -0.14875(2) 0.260093(19) 0.03044(8) Uani 1 1 d .
I1 I 0.69785(3) -0.21361(3) 0.15291(3) 0.02543(11) Uani 1 1 d .
I2 I 0.62190(3) -0.14789(3) 0.38323(3) 0.02820(12) Uani 1 1 d .
I3 I 0.43547(3) -0.25470(3) 0.27516(3) 0.03376(13) Uani 1 1 d .
I4 I 0.74144(3) -0.44298(3) 0.35321(3) 0.03245(12) Uani 1 1 d .
I5 I 0.76167(4) 0.00911(3) 0.18695(3) 0.03318(13) Uani 1 1 d .
I6 I 0.94429(3) -0.25820(3) 0.32435(3) 0.02818(12) Uani 1 1 d .
C1 C 0.0626(4) 0.2318(4) 0.2812(4) 0.0157(14) Uani 1 1 d .
P1 P 0.00522(11) 0.18422(11) 0.23622(10) 0.0157(4) Uani 1 1 d .
C2 C 0.0384(4) 0.0697(4) 0.2682(4) 0.0192(15) Uani 1 1 d .
C3 C -0.0283(5) 0.0316(5) 0.2911(4) 0.0279(17) Uani 1 1 d .
H31 H -0.0958 0.0665 0.2909 0.027(2) Uiso 1 1 calc R
C4 C 0.0040(5) -0.0569(5) 0.3142(4) 0.0273(17) Uani 1 1 d .
H41 H -0.0413 -0.0829 0.3283 0.027(2) Uiso 1 1 calc R
C5 C 0.1000(6) -0.1063(5) 0.3165(4) 0.038(2) Uani 1 1 d .
H51 H 0.1216 -0.1668 0.3330 0.027(2) Uiso 1 1 calc R
C6 C 0.1673(6) -0.0701(5) 0.2951(4) 0.0359(19) Uani 1 1 d .
H61 H 0.2345 -0.1057 0.2974 0.027(2) Uiso 1 1 calc R
C7 C 0.1373(5) 0.0172(5) 0.2706(4) 0.0243(17) Uani 1 1 d .
H71 H 0.1836 0.0420 0.2553 0.027(2) Uiso 1 1 calc R
C8 C 0.0350(4) 0.1934(4) 0.1300(4) 0.0176(15) Uani 1 1 d .
C9 C -0.0014(4) 0.2764(5) 0.0891(4) 0.0214(16) Uani 1 1 d .
H91 H -0.0387 0.3248 0.1176 0.027(2) Uiso 1 1 calc R
C10 C 0.0158(5) 0.2895(5) 0.0080(4) 0.0260(17) Uani 1 1 d .
H101 H -0.0089 0.3463 -0.0196 0.027(2) Uiso 1 1 calc R
C11 C 0.0693(5) 0.2186(5) -0.0324(4) 0.0237(17) Uani 1 1 d .
H111 H 0.0819 0.2273 -0.0883 0.027(2) Uiso 1 1 calc R
C12 C 0.1053(5) 0.1354(5) 0.0060(4) 0.0293(18) Uani 1 1 d .
H121 H 0.1409 0.0873 -0.0232 0.027(2) Uiso 1 1 calc R
C13 C 0.0884(4) 0.1228(5) 0.0891(4) 0.0261(17) Uani 1 1 d .
H131 H 0.1138 0.0661 0.1167 0.027(2) Uiso 1 1 calc R
C14 C -0.1269(4) 0.2370(4) 0.2465(4) 0.0183(15) Uani 1 1 d .
C15 C -0.1745(4) 0.3065(4) 0.2891(4) 0.0208(16) Uani 1 1 d .
H151 H -0.1386 0.3291 0.3129 0.027(2) Uiso 1 1 calc R
C16 C -0.2760(4) 0.3443(5) 0.2977(4) 0.0260(17) Uani 1 1 d .
H161 H -0.3092 0.3915 0.3285 0.027(2) Uiso 1 1 calc R
C17 C -0.3263(5) 0.3130(5) 0.2617(4) 0.0279(18) Uani 1 1 d .
H171 H -0.3951 0.3382 0.2679 0.027(2) Uiso 1 1 calc R
C18 C -0.2792(4) 0.2449(4) 0.2161(4) 0.0239(17) Uani 1 1 d .
H181 H -0.3157 0.2244 0.1905 0.027(2) Uiso 1 1 calc R
C19 C -0.1795(5) 0.2067(4) 0.2077(4) 0.0214(16) Uani 1 1 d .
H191 H -0.1468 0.1603 0.1760 0.027(2) Uiso 1 1 calc R
P2 P 0.06717(12) 0.22302(12) 0.38125(11) 0.0179(4) Uani 1 1 d .
C20 C 0.0804(4) 0.3170(4) 0.4030(4) 0.0199(15) Uani 1 1 d .
C21 C 0.1405(4) 0.3125(5) 0.4587(4) 0.0222(16) Uani 1 1 d .
H211 H 0.1783 0.2578 0.4855 0.027(2) Uiso 1 1 calc R
C22 C 0.1459(5) 0.3861(5) 0.4754(4) 0.0283(18) Uani 1 1 d .
H221 H 0.1881 0.3815 0.5133 0.027(2) Uiso 1 1 calc R
C23 C 0.0922(5) 0.4659(5) 0.4389(4) 0.0293(18) Uani 1 1 d .
H231 H 0.0964 0.5163 0.4518 0.027(2) Uiso 1 1 calc R
C24 C 0.0311(5) 0.4728(5) 0.3826(4) 0.0300(18) Uani 1 1 d .
H241 H -0.0071 0.5281 0.3569 0.027(2) Uiso 1 1 calc R
C25 C 0.0264(5) 0.3990(4) 0.3646(4) 0.0220(16) Uani 1 1 d .
H251 H -0.0142 0.4037 0.3253 0.027(2) Uiso 1 1 calc R
C26 C -0.0393(5) 0.2198(5) 0.4390(4) 0.0229(16) Uani 1 1 d .
C27 C -0.1098(4) 0.2922(5) 0.4723(4) 0.0250(17) Uani 1 1 d .
H271 H -0.0990 0.3438 0.4687 0.027(2) Uiso 1 1 calc R
C28 C -0.1941(5) 0.2897(6) 0.5098(4) 0.0326(19) Uani 1 1 d .
H281 H -0.2410 0.3394 0.5325 0.027(2) Uiso 1 1 calc R
C29 C -0.2123(5) 0.2156(5) 0.5152(4) 0.033(2) Uani 1 1 d .
H291 H -0.2722 0.2154 0.5395 0.027(2) Uiso 1 1 calc R
C30 C -0.1437(5) 0.1437(5) 0.4856(4) 0.0296(18) Uani 1 1 d .
H301 H -0.1556 0.0925 0.4908 0.027(2) Uiso 1 1 calc R
C31 C -0.0563(5) 0.1431(5) 0.4478(4) 0.0252(17) Uani 1 1 d .
H311 H -0.0086 0.0918 0.4280 0.027(2) Uiso 1 1 calc R
C32 C 0.1673(5) 0.1311(4) 0.4240(4) 0.0199(16) Uani 1 1 d .
C33 C 0.1615(5) 0.0994(5) 0.5039(4) 0.0245(17) Uani 1 1 d .
H331 H 0.1028 0.1231 0.5362 0.027(2) Uiso 1 1 calc R
C34 C 0.2430(5) 0.0321(5) 0.5361(5) 0.0314(18) Uani 1 1 d .
H341 H 0.2388 0.0098 0.5904 0.027(2) Uiso 1 1 calc R
C35 C 0.3274(5) -0.0013(5) 0.4908(5) 0.0330(18) Uani 1 1 d .
H351 H 0.3827 -0.0452 0.5141 0.027(2) Uiso 1 1 calc R
C36 C 0.3336(5) 0.0279(5) 0.4107(5) 0.039(2) Uani 1 1 d .
H361 H 0.3921 0.0024 0.3786 0.027(2) Uiso 1 1 calc R
C37 C 0.2553(5) 0.0936(5) 0.3783(4) 0.0300(18) Uani 1 1 d .
H371 H 0.2604 0.1144 0.3237 0.027(2) Uiso 1 1 calc R
C38 C 0.2628(4) 0.3205(4) 0.1566(4) 0.0207(16) Uani 1 1 d .
P3 P 0.37883(12) 0.24194(12) 0.17025(11) 0.0204(4) Uani 1 1 d .
C39 C 0.4705(4) 0.2605(4) 0.0997(4) 0.0224(16) Uani 1 1 d .
C40 C 0.5083(4) 0.2171(5) 0.0332(4) 0.0284(18) Uani 1 1 d .
H401 H 0.4919 0.1707 0.0265 0.027(2) Uiso 1 1 calc R
C41 C 0.5692(5) 0.2404(5) -0.0232(4) 0.0344(19) Uani 1 1 d .
H411 H 0.5937 0.2108 -0.0691 0.027(2) Uiso 1 1 calc R
C42 C 0.5949(5) 0.3061(5) -0.0138(5) 0.035(2) Uani 1 1 d .
H421 H 0.6376 0.3213 -0.0529 0.027(2) Uiso 1 1 calc R
C43 C 0.5592(5) 0.3502(5) 0.0521(5) 0.0320(19) Uani 1 1 d .
H431 H 0.5766 0.3961 0.0584 0.027(2) Uiso 1 1 calc R
C44 C 0.4974(4) 0.3267(5) 0.1091(4) 0.0248(17) Uani 1 1 d .
H441 H 0.4732 0.3562 0.1551 0.027(2) Uiso 1 1 calc R
C45 C 0.3823(4) 0.1387(5) 0.1576(4) 0.0261(17) Uani 1 1 d .
C46 C 0.3371(5) 0.1314(5) 0.0951(5) 0.0303(18) Uani 1 1 d .
H461 H 0.3009 0.1821 0.0623 0.027(2) Uiso 1 1 calc R
C47 C 0.3444(5) 0.0512(5) 0.0806(5) 0.037(2) Uani 1 1 d .
H471 H 0.3149 0.0465 0.0373 0.027(2) Uiso 1 1 calc R
C48 C 0.3948(5) -0.0210(5) 0.1295(6) 0.042(2) Uani 1 1 d .
H481 H 0.3996 -0.0761 0.1198 0.027(2) Uiso 1 1 calc R
C49 C 0.4383(6) -0.0160(5) 0.1921(5) 0.044(2) Uani 1 1 d .
H491 H 0.4706 -0.0669 0.2263 0.027(2) Uiso 1 1 calc R
C50 C 0.4354(5) 0.0625(5) 0.2055(5) 0.0300(18) Uani 1 1 d .
H501 H 0.4691 0.0653 0.2468 0.027(2) Uiso 1 1 calc R
C51 C 0.4227(4) 0.2320(4) 0.2660(4) 0.0211(16) Uani 1 1 d .
C52 C 0.5214(5) 0.1856(5) 0.2775(5) 0.0328(19) Uani 1 1 d .
H521 H 0.5643 0.1577 0.2349 0.027(2) Uiso 1 1 calc R
C53 C 0.5586(5) 0.1789(5) 0.3487(4) 0.0323(19) Uani 1 1 d .
H531 H 0.6260 0.1488 0.3549 0.027(2) Uiso 1 1 calc R
C54 C 0.4947(5) 0.2174(5) 0.4097(5) 0.039(2) Uani 1 1 d .
H541 H 0.5188 0.2137 0.4590 0.027(2) Uiso 1 1 calc R
C55 C 0.3970(5) 0.2611(5) 0.4024(4) 0.035(2) Uani 1 1 d .
H551 H 0.3543 0.2869 0.4459 0.027(2) Uiso 1 1 calc R
C56 C 0.3613(5) 0.2670(5) 0.3297(4) 0.0347(19) Uani 1 1 d .
H561 H 0.2936 0.2958 0.3245 0.027(2) Uiso 1 1 calc R
P4 P 0.23327(11) 0.42842(11) 0.12934(10) 0.0177(4) Uani 1 1 d .
C57 C 0.2770(4) 0.4827(4) 0.1868(4) 0.0175(15) Uani 1 1 d .
C58 C 0.3396(5) 0.5221(4) 0.1552(5) 0.0299(18) Uani 1 1 d .
H581 H 0.3593 0.5238 0.1000 0.027(2) Uiso 1 1 calc R
C59 C 0.3736(5) 0.5594(5) 0.2041(5) 0.037(2) Uani 1 1 d .
H591 H 0.4166 0.5863 0.1820 0.027(2) Uiso 1 1 calc R
C60 C 0.3452(6) 0.5576(5) 0.2848(5) 0.040(2) Uani 1 1 d .
H601 H 0.3674 0.5840 0.3179 0.027(2) Uiso 1 1 calc R
C61 C 0.2853(6) 0.5174(5) 0.3158(5) 0.039(2) Uani 1 1 d .
H611 H 0.2670 0.5150 0.3712 0.027(2) Uiso 1 1 calc R
C62 C 0.2504(5) 0.4801(5) 0.2687(4) 0.0288(18) Uani 1 1 d .
H621 H 0.2084 0.4526 0.2917 0.027(2) Uiso 1 1 calc R
C63 C 0.1022(4) 0.4819(4) 0.1381(4) 0.0203(16) Uani 1 1 d .
C64 C 0.0510(4) 0.5513(4) 0.1818(4) 0.0216(16) Uani 1 1 d .
H641 H 0.0846 0.5740 0.2082 0.027(2) Uiso 1 1 calc R
C65 C -0.0500(5) 0.5876(4) 0.1867(4) 0.0264(17) Uani 1 1 d .
H651 H -0.0856 0.6335 0.2184 0.027(2) Uiso 1 1 calc R
C66 C -0.0979(4) 0.5568(5) 0.1456(4) 0.0266(17) Uani 1 1 d .
H661 H -0.1667 0.5820 0.1486 0.027(2) Uiso 1 1 calc R
C67 C -0.0476(4) 0.4903(4) 0.1006(4) 0.0202(16) Uani 1 1 d .
H671 H -0.0819 0.4699 0.0724 0.027(2) Uiso 1 1 calc R
C68 C 0.0526(4) 0.4522(4) 0.0952(4) 0.0191(15) Uani 1 1 d .
H681 H 0.0873 0.4067 0.0629 0.027(2) Uiso 1 1 calc R
C69 C 0.2661(4) 0.4560(4) 0.0270(4) 0.0186(16) Uani 1 1 d .
C70 C 0.3126(4) 0.3919(4) -0.0237(4) 0.0206(16) Uani 1 1 d .
H701 H 0.3259 0.3331 -0.0038 0.027(2) Uiso 1 1 calc R
C71 C 0.3400(5) 0.4118(5) -0.1026(4) 0.0245(17) Uani 1 1 d .
H711 H 0.3737 0.3672 -0.1360 0.027(2) Uiso 1 1 calc R
C72 C 0.3176(5) 0.4975(5) -0.1315(4) 0.0260(17) Uani 1 1 d .
H721 H 0.3371 0.5121 -0.1850 0.027(2) Uiso 1 1 calc R
C73 C 0.2666(5) 0.5625(4) -0.0832(4) 0.0229(16) Uani 1 1 d .
H731 H 0.2480 0.6216 -0.1046 0.027(2) Uiso 1 1 calc R
C74 C 0.2428(4) 0.5420(5) -0.0040(4) 0.0227(16) Uani 1 1 d .
H741 H 0.2104 0.5869 0.0293 0.027(2) Uiso 1 1 calc R
O1 O 0.1779(3) 0.7389(3) 0.0691(3) 0.0371(13) Uani 1 1 d .
C75 C 0.1620(5) 0.8018(5) 0.0003(4) 0.0332(19) Uani 1 1 d .
H751 H 0.1086 0.8037 -0.0278 0.027(2) Uiso 1 1 calc R
H752 H 0.2213 0.7871 -0.0366 0.027(2) Uiso 1 1 calc R
C76 C 0.1362(6) 0.8883(5) 0.0298(5) 0.043(2) Uani 1 1 d .
H761 H 0.1948 0.8988 0.0326 0.027(2) Uiso 1 1 calc R
H762 H 0.0915 0.9366 -0.0047 0.027(2) Uiso 1 1 calc R
C77 C 0.0874(6) 0.8774(6) 0.1112(5) 0.046(2) Uani 1 1 d .
H771 H 0.0193 0.8863 0.1085 0.027(2) Uiso 1 1 calc R
H772 H 0.0893 0.9177 0.1459 0.027(2) Uiso 1 1 calc R
C78 C 0.1492(5) 0.7843(5) 0.1389(4) 0.049(2) Uani 1 1 d .
H781 H 0.2069 0.7803 0.1624 0.027(2) Uiso 1 1 calc R
H782 H 0.1119 0.7591 0.1792 0.027(2) Uiso 1 1 calc R
O2 O 0.4037(5) 0.5459(5) 0.4617(4) 0.059(4) Uani 0.50 1 d PR
C79 C 0.4536(5) 0.5945(5) 0.4912(4) 0.072(9) Uani 0.50 1 d PR
H791 H 0.4092 0.6403 0.5211 0.027(2) Uiso 0.50 1 d PR
H792 H 0.4873 0.6177 0.4486 0.027(2) Uiso 0.50 1 d PR
C80 C 0.5220(5) 0.5214(5) 0.5426(4) 0.069(7) Uani 0.50 1 d PR
H801 H 0.4955 0.5227 0.5969 0.027(2) Uiso 0.50 1 d PR
H802 H 0.5828 0.5268 0.5395 0.027(2) Uiso 0.50 1 d PR
C81 C 0.5364(5) 0.4415(5) 0.5155(4) 0.076(9) Uani 0.50 1 d PR
H811 H 0.5417 0.3991 0.5609 0.027(2) Uiso 0.50 1 d PR
H812 H 0.5972 0.4215 0.4838 0.027(2) Uiso 0.50 1 d PR
C82 C 0.4562(5) 0.4449(5) 0.4659(4) 0.103(11) Uani 0.50 1 d PR
H821 H 0.4810 0.4248 0.4148 0.027(2) Uiso 0.50 1 d PR
H822 H 0.4172 0.4155 0.4938 0.027(2) Uiso 0.50 1 d PR

loop_
_atom_site_aniso_label
_atom_site_aniso_U_11
_atom_site_aniso_U_22
_atom_site_aniso_U_33
_atom_site_aniso_U_23
_atom_site_aniso_U_13
_atom_site_aniso_U_12
Hg1 0.01441(13) 0.01629(16) 0.01649(16) 0.00000(12) -0.00108(11) -0.00690(12)
Hg2 0.02576(16) 0.02468(18) 0.0368(2) -0.00118(15) -0.00391(14) -0.00968(14)
Hg3 0.03082(16) 0.02562(19) 0.0360(2) -0.00478(15) 0.00018(14) -0.01289(14)
I1 0.0254(2) 0.0256(3) 0.0250(3) -0.0063(2) 0.0018(2) -0.0100(2)
I2 0.0299(3) 0.0307(3) 0.0254(3) -0.0110(2) 0.0061(2) -0.0134(2)
I3 0.0239(2) 0.0303(3) 0.0469(3) -0.0012(3) -0.0041(2) -0.0116(2)
I4 0.0339(3) 0.0233(3) 0.0386(3) -0.0044(2) -0.0131(2) -0.0066(2)
I5 0.0380(3) 0.0226(3) 0.0397(3) -0.0063(2) 0.0022(2) -0.0137(2)
I6 0.0336(3) 0.0235(3) 0.0284(3) -0.0056(2) -0.0027(2) -0.0114(2)
C1 0.017(3) 0.012(4) 0.013(4) -0.003(3) 0.003(3) -0.002(3)
P1 0.0171(9) 0.0136(10) 0.0154(10) 0.0006(8) 0.0001(7) -0.0066(8)
C2 0.024(4) 0.018(4) 0.017(4) 0.000(3) -0.001(3) -0.011(3)
C3 0.035(4) 0.022(5) 0.026(4) -0.002(4) -0.001(3) -0.011(4)
C4 0.049(5) 0.020(4) 0.019(4) 0.001(3) -0.005(4) -0.020(4)
C5 0.066(6) 0.019(5) 0.022(5) 0.007(4) -0.028(4) -0.006(4)
C6 0.039(5) 0.029(5) 0.026(5) 0.000(4) -0.010(4) 0.000(4)
C7 0.025(4) 0.020(4) 0.026(4) -0.006(3) 0.000(3) -0.006(3)
C8 0.009(3) 0.019(4) 0.025(4) -0.002(3) 0.000(3) -0.006(3)
C9 0.025(4) 0.018(4) 0.024(4) -0.008(3) -0.006(3) -0.007(3)
C10 0.036(4) 0.025(5) 0.018(4) 0.006(3) -0.006(3) -0.016(4)
C11 0.026(4) 0.037(5) 0.014(4) -0.006(4) 0.000(3) -0.018(4)
C12 0.030(4) 0.027(5) 0.024(5) -0.011(4) 0.000(3) -0.003(3)
C13 0.025(4) 0.025(4) 0.025(4) 0.003(4) -0.003(3) -0.008(3)
C14 0.018(3) 0.019(4) 0.020(4) 0.002(3) -0.006(3) -0.010(3)
C15 0.014(3) 0.021(4) 0.027(4) 0.000(3) -0.004(3) -0.007(3)
C16 0.023(4) 0.030(5) 0.019(4) 0.000(3) 0.005(3) -0.007(3)
C17 0.019(4) 0.029(5) 0.030(5) 0.004(4) -0.003(3) -0.007(3)
C18 0.021(4) 0.027(5) 0.026(4) 0.001(3) -0.009(3) -0.011(3)
C19 0.028(4) 0.015(4) 0.023(4) 0.002(3) 0.001(3) -0.013(3)
P2 0.0183(9) 0.0202(11) 0.0153(10) -0.0027(8) -0.0012(8) -0.0076(8)
C20 0.014(3) 0.022(4) 0.019(4) -0.003(3) 0.002(3) -0.004(3)
C21 0.017(3) 0.031(5) 0.018(4) -0.004(3) 0.005(3) -0.011(3)
C22 0.024(4) 0.043(5) 0.024(4) -0.005(4) -0.004(3) -0.018(4)
C23 0.036(4) 0.030(5) 0.028(5) -0.016(4) 0.011(4) -0.018(4)
C24 0.032(4) 0.024(4) 0.026(4) -0.011(3) 0.011(3) -0.005(3)
C25 0.029(4) 0.024(4) 0.018(4) -0.009(3) 0.001(3) -0.013(3)
C26 0.028(4) 0.032(5) 0.009(4) 0.003(3) -0.007(3) -0.012(4)
C27 0.020(4) 0.029(5) 0.020(4) 0.002(3) -0.003(3) -0.007(3)
C28 0.024(4) 0.052(6) 0.020(5) -0.005(4) 0.005(3) -0.016(4)
C29 0.017(4) 0.061(6) 0.022(4) 0.000(4) 0.002(3) -0.019(4)
C30 0.036(4) 0.044(5) 0.018(4) -0.002(4) -0.004(3) -0.026(4)
C31 0.030(4) 0.036(5) 0.015(4) -0.001(3) -0.004(3) -0.017(4)
C32 0.027(4) 0.019(4) 0.018(4) -0.005(3) -0.001(3) -0.012(3)
C33 0.028(4) 0.023(4) 0.023(4) -0.010(3) -0.002(3) -0.008(3)
C34 0.036(4) 0.028(5) 0.026(5) 0.003(4) -0.012(4) -0.008(4)
C35 0.035(4) 0.019(4) 0.038(5) 0.005(4) -0.012(4) -0.004(4)
C36 0.029(4) 0.047(6) 0.025(5) -0.002(4) 0.000(4) 0.000(4)
C37 0.029(4) 0.030(5) 0.022(4) 0.006(4) -0.006(3) -0.004(4)
C38 0.015(3) 0.016(4) 0.034(4) -0.012(3) -0.001(3) -0.006(3)
P3 0.0159(8) 0.0194(11) 0.0228(11) 0.0049(8) -0.0007(8) -0.0071(8)
C39 0.015(3) 0.017(4) 0.029(5) 0.009(3) -0.008(3) -0.003(3)
C40 0.019(4) 0.030(5) 0.035(5) -0.005(4) 0.001(3) -0.010(3)
C41 0.024(4) 0.043(5) 0.027(5) -0.003(4) 0.009(3) -0.009(4)
C42 0.024(4) 0.044(6) 0.032(5) 0.008(4) 0.003(4) -0.013(4)
C43 0.026(4) 0.033(5) 0.042(5) 0.009(4) -0.005(4) -0.019(4)
C44 0.023(4) 0.026(4) 0.027(4) 0.005(3) -0.006(3) -0.012(3)
C45 0.017(3) 0.030(5) 0.026(4) 0.002(4) 0.005(3) -0.008(3)
C46 0.025(4) 0.021(4) 0.040(5) -0.007(4) -0.002(3) -0.003(3)
C47 0.029(4) 0.026(5) 0.057(6) -0.011(4) -0.007(4) -0.010(4)
C48 0.042(5) 0.014(5) 0.073(7) -0.013(5) -0.008(5) -0.009(4)
C49 0.046(5) 0.016(5) 0.053(6) 0.010(4) -0.008(4) 0.000(4)
C50 0.033(4) 0.025(5) 0.032(5) -0.002(4) 0.003(4) -0.013(4)
C51 0.018(3) 0.020(4) 0.022(4) 0.002(3) -0.002(3) -0.007(3)
C52 0.022(4) 0.029(5) 0.035(5) 0.002(4) 0.003(3) -0.001(3)
C53 0.022(4) 0.040(5) 0.028(5) 0.014(4) -0.012(4) -0.009(4)
C54 0.038(5) 0.047(6) 0.023(5) 0.007(4) -0.019(4) -0.009(4)
C55 0.031(4) 0.052(6) 0.016(4) -0.002(4) 0.005(3) -0.014(4)
C56 0.032(4) 0.038(5) 0.027(5) 0.010(4) -0.008(4) -0.010(4)
P4 0.0154(8) 0.0180(10) 0.0203(10) 0.0002(8) -0.0018(7) -0.0080(8)
C57 0.023(3) 0.017(4) 0.011(4) 0.003(3) -0.008(3) -0.006(3)
C58 0.034(4) 0.021(4) 0.039(5) 0.004(4) -0.014(4) -0.015(4)
C59 0.058(5) 0.039(5) 0.037(5) 0.013(4) -0.019(4) -0.042(5)
C60 0.067(5) 0.045(6) 0.031(5) 0.003(4) -0.024(4) -0.041(5)
C61 0.059(5) 0.040(5) 0.023(5) 0.000(4) -0.012(4) -0.022(4)
C62 0.030(4) 0.028(5) 0.034(5) 0.008(4) -0.016(4) -0.017(4)
C63 0.024(4) 0.011(4) 0.026(4) 0.007(3) -0.007(3) -0.008(3)
C64 0.020(4) 0.023(4) 0.022(4) -0.006(3) -0.002(3) -0.008(3)
C65 0.029(4) 0.018(4) 0.025(4) -0.002(3) -0.003(3) -0.002(3)
C66 0.009(3) 0.026(5) 0.035(5) 0.001(4) 0.001(3) 0.000(3)
C67 0.016(3) 0.018(4) 0.023(4) 0.004(3) -0.006(3) -0.004(3)
C68 0.019(3) 0.018(4) 0.021(4) -0.005(3) -0.002(3) -0.007(3)
C69 0.013(3) 0.014(4) 0.028(4) 0.001(3) -0.002(3) -0.005(3)
C70 0.021(3) 0.015(4) 0.025(4) 0.008(3) -0.011(3) -0.007(3)
C71 0.027(4) 0.030(5) 0.023(4) -0.011(4) 0.000(3) -0.015(3)
C72 0.036(4) 0.027(5) 0.017(4) 0.000(3) -0.002(3) -0.017(4)
C73 0.029(4) 0.013(4) 0.025(4) 0.009(3) -0.009(3) -0.008(3)
C74 0.017(3) 0.022(4) 0.025(4) -0.005(3) 0.002(3) -0.004(3)
O1 0.039(3) 0.036(4) 0.034(3) -0.008(3) -0.002(3) -0.013(3)
C75 0.026(4) 0.052(6) 0.021(4) -0.004(4) 0.001(3) -0.016(4)
C76 0.050(5) 0.041(6) 0.039(6) 0.006(4) -0.012(4) -0.020(4)
C77 0.050(5) 0.045(6) 0.041(6) -0.022(5) 0.003(4) -0.015(5)
C78 0.058(6) 0.061(7) 0.033(5) -0.020(5) 0.015(4) -0.030(5)
O2 0.040(7) 0.079(11) 0.041(8) -0.019(7) -0.013(6) 0.001(7)
C79 0.019(11) 0.094(19) 0.067(19) 0.032(14) 0.004(11) -0.005(11)
C80 0.027(11) 0.12(2) 0.058(15) -0.021(15) -0.014(10) -0.019(14)
C81 0.043(16) 0.07(2) 0.08(2) -0.005(15) -0.029(15) 0.016(12)
C82 0.09(2) 0.15(3) 0.09(2) -0.006(19) 0.030(16) -0.08(2)

loop_
_atom_type_symbol
_atom_type_description
_atom_type_scat_dispersion_real
_atom_type_scat_dispersion_imag
_atom_type_scat_source
C C 0.0033 0.0016 'International Tables Vol C Tables 4.2.6.8 and 6.1.1.4'
H H 0.0000 0.0000 'International Tables Vol C Tables 4.2.6.8 and 6.1.1.4'
P P 0.1023 0.0942 'International Tables Vol C Tables 4.2.6.8 and 6.1.1.4'
I I -0.4742 1.8119 'International Tables Vol C Tables 4.2.6.8 and 6.1.1.4'
Hg Hg -2.3894 9.2266 'International Tables Vol C Tables 4.2.6.8 and 6.1.1.4'
O O 0.0106 0.0060 'International Tables Vol C Tables 4.2.6.8 and 6.1.1.4'

loop_
_geom_angle_atom_site_label_1
_geom_angle_atom_site_label_2
_geom_angle_atom_site_label_3
_geom_angle
_geom_angle_site_symmetry_1
_geom_angle_site_symmetry_3
C1 Hg1 C38 175.2(3) . .
I4 Hg2 I3 118.61(2) . .
I4 Hg2 I2 113.630(19) . .
I3 Hg2 I2 112.67(2) . .
I4 Hg2 I1 111.20(2) . .
I3 Hg2 I1 105.79(2) . .
I2 Hg2 I1 91.166(17) . .
I5 Hg3 I6 118.821(19) . .
I5 Hg3 I1 104.360(19) . .
I6 Hg3 I1 118.490(19) . .
I5 Hg3 I2 115.83(2) . .
I6 Hg3 I2 105.400(19) . .
I1 Hg3 I2 90.982(16) . .
Hg3 I1 Hg2 82.883(16) . .
Hg2 I2 Hg3 83.406(17) . .
P2 C1 P1 124.2(4) . .
P2 C1 Hg1 114.0(3) . .
P1 C1 Hg1 120.2(3) . .
C1 P1 C8 109.9(3) . .
C1 P1 C2 114.6(3) . .
C8 P1 C2 106.3(3) . .
C1 P1 C14 114.4(3) . .
C8 P1 C14 103.7(3) . .
C2 P1 C14 107.1(3) . .
C7 C2 C3 118.9(6) . .
C7 C2 P1 116.8(5) . .
C3 C2 P1 124.2(5) . .
C4 C3 C2 120.1(7) . .
C4 C3 H31 119.9 . .
C2 C3 H31 119.9 . .
C5 C4 C3 119.9(7) . .
C5 C4 H41 120.0 . .
C3 C4 H41 120.0 . .
C4 C5 C6 121.1(7) . .
C4 C5 H51 119.5 . .
C6 C5 H51 119.5 . .
C7 C6 C5 120.1(7) . .
C7 C6 H61 119.9 . .
C5 C6 H61 119.9 . .
C6 C7 C2 119.8(6) . .
C6 C7 H71 120.1 . .
C2 C7 H71 120.1 . .
C13 C8 C9 119.9(6) . .
C13 C8 P1 123.2(5) . .
C9 C8 P1 116.9(5) . .
C10 C9 C8 121.0(7) . .
C10 C9 H91 119.5 . .
C8 C9 H91 119.5 . .
C11 C10 C9 118.7(7) . .
C11 C10 H101 120.6 . .
C9 C10 H101 120.6 . .
C10 C11 C12 121.9(7) . .
C10 C11 H111 119.1 . .
C12 C11 H111 119.1 . .
C11 C12 C13 119.0(7) . .
C11 C12 H121 120.5 . .
C13 C12 H121 120.5 . .
C8 C13 C12 119.5(7) . .
C8 C13 H131 120.2 . .
C12 C13 H131 120.2 . .
C15 C14 C19 120.0(6) . .
C15 C14 P1 121.4(5) . .
C19 C14 P1 118.6(5) . .
C14 C15 C16 120.2(6) . .
C14 C15 H151 119.9 . .
C16 C15 H151 119.9 . .
C17 C16 C15 119.3(7) . .
C17 C16 H161 120.3 . .
C15 C16 H161 120.3 . .
C16 C17 C18 121.2(6) . .
C16 C17 H171 119.4 . .
C18 C17 H171 119.4 . .
C19 C18 C17 120.1(6) . .
C19 C18 H181 120.0 . .
C17 C18 H181 120.0 . .
C18 C19 C14 119.2(6) . .
C18 C19 H191 120.4 . .
C14 C19 H191 120.4 . .
C1 P2 C26 114.5(3) . .
C1 P2 C20 107.8(3) . .
C26 P2 C20 106.9(3) . .
C1 P2 C32 116.6(3) . .
C26 P2 C32 105.2(3) . .
C20 P2 C32 105.1(3) . .
C21 C20 C25 117.7(6) . .
C21 C20 P2 122.5(5) . .
C25 C20 P2 119.7(5) . .
C22 C21 C20 120.6(7) . .
C22 C21 H211 119.7 . .
C20 C21 H211 119.7 . .
C23 C22 C21 121.6(7) . .
C23 C22 H221 119.2 . .
C21 C22 H221 119.2 . .
C22 C23 C24 119.3(7) . .
C22 C23 H231 120.3 . .
C24 C23 H231 120.3 . .
C25 C24 C23 119.4(7) . .
C25 C24 H241 120.3 . .
C23 C24 H241 120.3 . .
C24 C25 C20 121.3(6) . .
C24 C25 H251 119.4 . .
C20 C25 H251 119.4 . .
C27 C26 C31 118.1(6) . .
C27 C26 P2 122.4(5) . .
C31 C26 P2 119.4(5) . .
C28 C27 C26 120.7(7) . .
C28 C27 H271 119.6 . .
C26 C27 H271 119.6 . .
C27 C28 C29 120.9(8) . .
C27 C28 H281 119.5 . .
C29 C28 H281 119.5 . .
C30 C29 C28 119.5(6) . .
C30 C29 H291 120.3 . .
C28 C29 H291 120.3 . .
C29 C30 C31 121.5(7) . .
C29 C30 H301 119.3 . .
C31 C30 H301 119.3 . .
C30 C31 C26 119.2(7) . .
C30 C31 H311 120.4 . .
C26 C31 H311 120.4 . .
C33 C32 C37 118.3(6) . .
C33 C32 P2 121.2(5) . .
C37 C32 P2 120.4(5) . .
C32 C33 C34 119.5(6) . .
C32 C33 H331 120.2 . .
C34 C33 H331 120.2 . .
C35 C34 C33 120.7(7) . .
C35 C34 H341 119.6 . .
C33 C34 H341 119.6 . .
C34 C35 C36 120.4(7) . .
C34 C35 H351 119.8 . .
C36 C35 H351 119.8 . .
C37 C36 C35 119.6(7) . .
C37 C36 H361 120.2 . .
C35 C36 H361 120.2 . .
C36 C37 C32 121.3(7) . .
C36 C37 H371 119.3 . .
C32 C37 H371 119.3 . .
P4 C38 P3 125.7(3) . .
P4 C38 Hg1 120.0(3) . .
P3 C38 Hg1 111.0(3) . .
C38 P3 C45 108.9(3) . .
C38 P3 C39 113.1(3) . .
C45 P3 C39 107.2(3) . .
C38 P3 C51 115.7(3) . .
C45 P3 C51 107.7(3) . .
C39 P3 C51 103.9(3) . .
C40 C39 C44 118.6(6) . .
C40 C39 P3 122.8(5) . .
C44 C39 P3 118.3(6) . .
C41 C40 C39 120.6(7) . .
C41 C40 H401 119.7 . .
C39 C40 H401 119.7 . .
C42 C41 C40 120.5(7) . .
C42 C41 H411 119.7 . .
C40 C41 H411 119.7 . .
C41 C42 C43 120.5(7) . .
C41 C42 H421 119.8 . .
C43 C42 H421 119.8 . .
C42 C43 C44 119.1(7) . .
C42 C43 H431 120.5 . .
C44 C43 H431 120.5 . .
C39 C44 C43 120.8(7) . .
C39 C44 H441 119.6 . .
C43 C44 H441 119.6 . .
C46 C45 C50 118.4(7) . .
C46 C45 P3 119.7(6) . .
C50 C45 P3 121.7(6) . .
C47 C46 C45 120.9(7) . .
C47 C46 H461 119.6 . .
C45 C46 H461 119.6 . .
C48 C47 C46 119.0(8) . .
C48 C47 H471 120.5 . .
C46 C47 H471 120.5 . .
C47 C48 C49 121.6(8) . .
C47 C48 H481 119.2 . .
C49 C48 H481 119.2 . .
C48 C49 C50 120.2(8) . .
C48 C49 H491 119.9 . .
C50 C49 H491 119.9 . .
C49 C50 C45 119.7(7) . .
C49 C50 H501 120.1 . .
C45 C50 H501 120.1 . .
C56 C51 C52 117.7(6) . .
C56 C51 P3 121.8(5) . .
C52 C51 P3 120.4(5) . .
C53 C52 C51 122.3(7) . .
C53 C52 H521 118.8 . .
C51 C52 H521 118.8 . .
C54 C53 C52 117.5(7) . .
C54 C53 H531 121.2 . .
C52 C53 H531 121.2 . .
C53 C54 C55 122.4(7) . .
C53 C54 H541 118.8 . .
C55 C54 H541 118.8 . .
C54 C55 C56 118.9(7) . .
C54 C55 H551 120.6 . .
C56 C55 H551 120.6 . .
C51 C56 C55 121.0(7) . .
C51 C56 H561 119.5 . .
C55 C56 H561 119.5 . .
C38 P4 C69 114.6(3) . .
C38 P4 C57 117.0(3) . .
C69 P4 C57 106.5(3) . .
C38 P4 C63 107.1(3) . .
C69 P4 C63 103.8(3) . .
C57 P4 C63 106.9(3) . .
C58 C57 C62 118.5(6) . .
C58 C57 P4 123.5(5) . .
C62 C57 P4 117.9(5) . .
C57 C58 C59 120.2(7) . .
C57 C58 H581 119.9 . .
C59 C58 H581 119.9 . .
C60 C59 C58 120.4(6) . .
C60 C59 H591 119.8 . .
C58 C59 H591 119.8 . .
C61 C60 C59 119.2(7) . .
C61 C60 H601 120.4 . .
C59 C60 H601 120.4 . .
C60 C61 C62 121.5(7) . .
C60 C61 H611 119.3 . .
C62 C61 H611 119.3 . .
C61 C62 C57 120.1(6) . .
C61 C62 H621 119.9 . .
C57 C62 H621 119.9 . .
C64 C63 C68 119.9(6) . .
C64 C63 P4 123.3(5) . .
C68 C63 P4 116.8(5) . .
C63 C64 C65 119.6(6) . .
C63 C64 H641 120.2 . .
C65 C64 H641 120.2 . .
C66 C65 C64 119.8(7) . .
C66 C65 H651 120.1 . .
C64 C65 H651 120.1 . .
C67 C66 C65 120.7(6) . .
C67 C66 H661 119.7 . .
C65 C66 H661 119.7 . .
C66 C67 C68 120.9(6) . .
C66 C67 H671 119.6 . .
C68 C67 H671 119.6 . .
C67 C68 C63 119.0(6) . .
C67 C68 H681 120.5 . .
C63 C68 H681 120.5 . .
C74 C69 C70 118.4(6) . .
C74 C69 P4 120.7(5) . .
C70 C69 P4 120.8(5) . .
C71 C70 C69 121.6(6) . .
C71 C70 H701 119.2 . .
C69 C70 H701 119.2 . .
C72 C71 C70 118.7(7) . .
C72 C71 H711 120.6 . .
C70 C71 H711 120.6 . .
C71 C72 C73 120.5(7) . .
C71 C72 H721 119.8 . .
C73 C72 H721 119.8 . .
C74 C73 C72 120.4(6) . .
C74 C73 H731 119.8 . .
C72 C73 H731 119.8 . .
C73 C74 C69 120.2(6) . .
C73 C74 H741 119.9 . .
C69 C74 H741 119.9 . .
C75 O1 C78 108.5(6) . .
O1 C75 C76 106.4(6) . .
O1 C75 H751 110.4 . .
C76 C75 H751 110.4 . .
O1 C75 H752 110.4 . .
C76 C75 H752 110.4 . .
H751 C75 H752 108.6 . .
C77 C76 C75 102.3(6) . .
C77 C76 H761 111.3 . .
C75 C76 H761 111.3 . .
C77 C76 H762 111.3 . .
C75 C76 H762 111.3 . .
H761 C76 H762 109.2 . .
C76 C77 C78 101.2(6) . .
C76 C77 H771 111.5 . .
C78 C77 H771 111.5 . .
C76 C77 H772 111.5 . .
C78 C77 H772 111.5 . .
H771 C77 H772 109.3 . .
O1 C78 C77 105.8(6) . .
O1 C78 H781 110.6 . .
C77 C78 H781 110.6 . .
O1 C78 H782 110.6 . .
C77 C78 H782 110.6 . .
H781 C78 H782 108.7 . .
C81 O2 C80 73.6(8) 2_666 2_666
C81 O2 C79 20.5(7) 2_666 .
C80 O2 C79 94.0(6) 2_666 .
C81 O2 C82 97.9(7) 2_666 .
C80 O2 C82 28.7(6) 2_666 .
C79 O2 C82 118.2 . .
C81 C79 C80 62.1(13) 2_666 .
C81 C79 C82 85.0(14) 2_666 2_666
C80 C79 C82 29.4(5) . 2_666
C81 C79 O2 42.8(13) 2_666 .
C80 C79 O2 99.0 . .
C82 C79 O2 126.3(5) 2_666 .
C81 C79 C80 6.8(10) 2_666 2_666
C80 C79 C80 68.9(4) . 2_666
C82 C79 C80 91.3(7) 2_666 2_666
O2 C79 C80 37.6(4) . 2_666
C81 C79 H791 143.9 2_666 .
C80 C79 H791 112.0 . .
C82 C79 H791 105.2 2_666 .
O2 C79 H791 112.0 . .
C80 C79 H791 143.9 2_666 .
C81 C79 H792 104.9 2_666 .
C80 C79 H792 112.0 . .
C82 C79 H792 89.2 2_666 .
O2 C79 H792 112.0 . .
C80 C79 H792 102.3 2_666 .
H791 C79 H792 109.6 . .
C82 C80 O2 100.2(12) 2_666 2_666
C82 C80 C81 92.7(13) 2_666 2_666
O2 C80 C81 123.8(10) 2_666 2_666
C82 C80 C81 138.5(10) 2_666 .
O2 C80 C81 50.5(6) 2_666 .
C81 C80 C81 84.9(6) 2_666 .
C82 C80 C79 75.2(11) 2_666 .
O2 C80 C79 141.3(6) 2_666 .
C81 C80 C79 23.3(6) 2_666 .
C81 C80 C79 108.2 . .
C82 C80 C79 138.7(12) 2_666 2_666
O2 C80 C79 48.4(5) 2_666 2_666
C81 C80 C79 87.8(7) 2_666 2_666
C81 C80 C79 2.8(4) . 2_666
C79 C80 C79 111.1(4) . 2_666
C82 C80 C80 123.9(13) 2_666 2_666
O2 C80 C80 85.1(7) 2_666 2_666
C81 C80 C80 44.4(4) 2_666 2_666
C81 C80 C80 40.5(4) . 2_666
C79 C80 C80 67.7(4) . 2_666
C79 C80 C80 43.3(3) 2_666 2_666
C82 C80 H801 106.9 2_666 .
O2 C80 H801 108.0 2_666 .
C81 C80 H801 119.9 2_666 .
C81 C80 H801 110.0 . .
C79 C80 H801 110.1 . .
C79 C80 H801 108.4 2_666 .
C80 C80 H801 124.5 2_666 .
C82 C80 H802 38.4 2_666 .
O2 C80 H802 63.0 2_666 .
C81 C80 H802 120.4 2_666 .
C81 C80 H802 110.1 . .
C79 C80 H802 110.1 . .
C79 C80 H802 108.8 2_666 .
C80 C80 H802 124.8 2_666 .
H801 C80 H802 108.4 . .
C79 C81 O2 116.7(17) 2_666 2_666
C79 C81 C80 94.6(15) 2_666 2_666
O2 C81 C80 134.9(12) 2_666 2_666
C79 C81 C80 170.4(14) 2_666 .
O2 C81 C80 55.9(7) 2_666 .
C80 C81 C80 95.1(6) 2_666 .
C79 C81 C82 72.7(13) 2_666 .
O2 C81 C82 163.9(7) 2_666 .
C80 C81 C82 29.1(6) 2_666 .
C80 C81 C82 116.1 . .
C79 C81 C81 144.4(17) 2_666 2_666
O2 C81 C81 94.1(9) 2_666 2_666
C80 C81 C81 49.9(5) 2_666 2_666
C80 C81 C81 45.2(4) . 2_666
C82 C81 C81 73.5(4) . 2_666
C79 C81 H811 63.7 2_666 .
O2 C81 H811 87.9 2_666 .
C80 C81 H811 136.7 2_666 .
C80 C81 H811 108.3 . .
C82 C81 H811 108.3 . .
C81 C81 H811 139.4 2_666 .
C79 C81 H812 70.9 2_666 .
O2 C81 H812 65.8 2_666 .
C80 C81 H812 98.7 2_666 .
C80 C81 H812 108.3 . .
C82 C81 H812 108.3 . .
C81 C81 H812 110.4 2_666 .
H811 C81 H812 107.4 . .
C80 C82 C79 75.3(10) 2_666 2_666
C80 C82 O2 51.1(10) 2_666 .
C79 C82 O2 115.0(5) 2_666 .
C80 C82 C81 58.1(11) 2_666 .
C79 C82 C81 22.3(5) 2_666 .
O2 C82 C81 92.8 . .
C80 C82 H821 91.8 2_666 .
C79 C82 H821 100.9 2_666 .
O2 C82 H821 113.2 . .
C81 C82 H821 113.1 . .
C80 C82 H822 157.3 2_666 .
C79 C82 H822 103.1 2_666 .
O2 C82 H822 113.2 . .
C81 C82 H822 113.1 . .
H821 C82 H822 110.5 . .

loop_
_geom_bond_atom_site_label_1
_geom_bond_atom_site_label_2
_geom_bond_distance
_geom_bond_site_symmetry_2
Hg1 C1 2.057(6) .
Hg1 C38 2.082(6) .
Hg2 I4 2.7047(7) .
Hg2 I3 2.7171(6) .
Hg2 I2 2.8771(6) .
Hg2 I1 2.9340(6) .
Hg3 I5 2.7123(6) .
Hg3 I6 2.7222(7) .
Hg3 I1 2.8967(6) .
Hg3 I2 2.9237(6) .
C1 P2 1.706(6) .
C1 P1 1.731(6) .
P1 C8 1.810(7) .
P1 C2 1.812(7) .
P1 C14 1.826(6) .
C2 C7 1.398(8) .
C2 C3 1.400(8) .
C3 C4 1.386(9) .
C3 H31 0.9500 .
C4 C5 1.353(10) .
C4 H41 0.9500 .
C5 C6 1.384(10) .
C5 H51 0.9500 .
C6 C7 1.374(10) .
C6 H61 0.9500 .
C7 H71 0.9500 .
C8 C13 1.377(9) .
C8 C9 1.392(9) .
C9 C10 1.377(9) .
C9 H91 0.9500 .
C10 C11 1.375(9) .
C10 H101 0.9500 .
C11 C12 1.378(10) .
C11 H111 0.9500 .
C12 C13 1.409(9) .
C12 H121 0.9500 .
C13 H131 0.9500 .
C14 C15 1.371(9) .
C14 C19 1.399(8) .
C15 C16 1.401(8) .
C15 H151 0.9500 .
C16 C17 1.354(9) .
C16 H161 0.9500 .
C17 C18 1.385(9) .
C17 H171 0.9500 .
C18 C19 1.377(8) .
C18 H181 0.9500 .
C19 H191 0.9500 .
P2 C26 1.792(6) .
P2 C20 1.797(7) .
P2 C32 1.810(7) .
C20 C21 1.385(9) .
C20 C25 1.400(9) .
C21 C22 1.368(9) .
C21 H211 0.9500 .
C22 C23 1.361(10) .
C22 H221 0.9500 .
C23 C24 1.392(10) .
C23 H231 0.9500 .
C24 C25 1.375(9) .
C24 H241 0.9500 .
C25 H251 0.9500 .
C26 C27 1.397(9) .
C26 C31 1.418(9) .
C27 C28 1.367(9) .
C27 H271 0.9500 .
C28 C29 1.387(10) .
C28 H281 0.9500 .
C29 C30 1.355(10) .
C29 H291 0.9500 .
C30 C31 1.393(8) .
C30 H301 0.9500 .
C31 H311 0.9500 .
C32 C33 1.393(9) .
C32 C37 1.403(9) .
C33 C34 1.401(9) .
C33 H331 0.9500 .
C34 C35 1.353(10) .
C34 H341 0.9500 .
C35 C36 1.387(10) .
C35 H351 0.9500 .
C36 C37 1.364(9) .
C36 H361 0.9500 .
C37 H371 0.9500 .
C38 P4 1.702(7) .
C38 P3 1.737(6) .
P3 C45 1.786(7) .
P3 C39 1.810(6) .
P3 C51 1.815(7) .
C39 C40 1.382(9) .
C39 C44 1.389(9) .
C40 C41 1.372(9) .
C40 H401 0.9500 .
C41 C42 1.367(10) .
C41 H411 0.9500 .
C42 C43 1.376(10) .
C42 H421 0.9500 .
C43 C44 1.390(9) .
C43 H431 0.9500 .
C44 H441 0.9500 .
C45 C46 1.399(10) .
C45 C50 1.409(10) .
C46 C47 1.385(10) .
C46 H461 0.9500 .
C47 C48 1.367(11) .
C47 H471 0.9500 .
C48 C49 1.369(11) .
C48 H481 0.9500 .
C49 C50 1.376(10) .
C49 H491 0.9500 .
C50 H501 0.9500 .
C51 C56 1.371(9) .
C51 C52 1.403(9) .
C52 C53 1.386(10) .
C52 H521 0.9500 .
C53 C54 1.369(10) .
C53 H531 0.9500 .
C54 C55 1.373(9) .
C54 H541 0.9500 .
C55 C56 1.400(10) .
C55 H551 0.9500 .
C56 H561 0.9500 .
P4 C69 1.797(7) .
P4 C57 1.805(6) .
P4 C63 1.811(6) .
C57 C58 1.388(8) .
C57 C62 1.403(9) .
C58 C59 1.395(9) .
C58 H581 0.9500 .
C59 C60 1.389(10) .
C59 H591 0.9500 .
C60 C61 1.359(9) .
C60 H601 0.9500 .
C61 C62 1.382(9) .
C61 H611 0.9500 .
C62 H621 0.9500 .
C63 C64 1.387(9) .
C63 C68 1.400(8) .
C64 C65 1.395(8) .
C64 H641 0.9500 .
C65 C66 1.374(9) .
C65 H651 0.9500 .
C66 C67 1.363(9) .
C66 H661 0.9500 .
C67 C68 1.384(8) .
C67 H671 0.9500 .
C68 H681 0.9500 .
C69 C74 1.389(9) .
C69 C70 1.391(9) .
C70 C71 1.389(9) .
C70 H701 0.9500 .
C71 C72 1.376(9) .
C71 H711 0.9500 .
C72 C73 1.384(9) .
C72 H721 0.9500 .
C73 C74 1.380(9) .
C73 H731 0.9500 .
C74 H741 0.9500 .
O1 C75 1.433(9) .
O1 C78 1.446(8) .
C75 C76 1.511(10) .
C75 H751 0.9900 .
C75 H752 0.9900 .
C76 C77 1.507(10) .
C76 H761 0.9900 .
C76 H762 0.9900 .
C77 C78 1.507(10) .
C77 H771 0.9900 .
C77 H772 0.9900 .
C78 H781 0.9900 .
C78 H782 0.9900 .
O2 C81 1.151(13) 2_666
O2 C80 1.235(14) 2_666
O2 C79 1.5143 .
O2 C82 1.5611 .
C79 C81 0.594(14) 2_666
C79 C80 1.4968 .
C79 C82 1.496(14) 2_666
C79 C80 2.019(14) 2_666
C79 H791 0.9600 .
C79 H792 0.9600 .
C80 C82 0.761(14) 2_666
C80 O2 1.235(14) 2_666
C80 C81 1.328(14) 2_666
C80 C81 1.4313 .
C80 C79 2.019(14) 2_666
C80 C80 2.036(13) 2_666
C80 H801 0.9599 .
C80 H802 0.9601 .
C81 C79 0.594(14) 2_666
C81 O2 1.151(13) 2_666
C81 C80 1.328(14) 2_666
C81 C82 1.5612 .
C81 C81 1.864(15) 2_666
C81 H811 0.9601 .
C81 H812 0.9600 .
C82 C80 0.761(14) 2_666
C82 C79 1.496(14) 2_666
C82 H821 0.9599 .
C82 H822 0.9600 .
